data_4032152
loop_
_publ_author_name
'Reinauer, F.'
'Glaum, R.'
'Gruehn, R.'

_publ_section_title
;
 Preparation and chemical vapour transport of mixed valent titanium(III,
 IV)-phosphates. With a note on the crystal structure of
 titanium(IV)-orthophosphate Ti~5~P~4~O~20~
;
_journal_name_full
;
 European Journal of Solid State and Inorganic Chemistry
;
_journal_page_first 779
_journal_page_last 791
_journal_volume 31
_journal_year 1994
_chemical_formula_sum 'O20 P4 Ti5'
_chemical_formula_weight 683.22
_space_group_crystal_system orthorhombic
_space_group_IT_number 19
_space_group_name_Hall 'P 2ac 2ab'
_space_group_name_H-M_alt 'P 21 21 21'
_symmetry_space_group_name_Hall 'P 2ac 2ab'
_symmetry_space_group_name_H-M 'P 21 21 21'
_cell_angle_alpha 90
_cell_angle_beta 90
_cell_angle_gamma 90
_cell_formula_units_Z 4
_cell_length_a 12.812(13)
_cell_length_b 14.447(21)
_cell_length_c 7.456(12)
_cell_volume 1380(3)
_diffrn_ambient_temperature 293
_diffrn_radiation_probe x-ray
_diffrn_radiation_type MoK\a
_diffrn_radiation_wavelength 0.71073
_exptl_absorpt_coefficient_mu 3.359
_exptl_crystal_density_diffrn 3.289
_exptl_crystal_F_000 1320
_cod_data_source_file EJSSIC-1994-31-779-791.cif
_cod_data_source_block Ti5P4O20
_cod_depositor_comments
;
twinned crystals, no R value given
;
_cod_database_code 4032152

loop_
_space_group_symop_id
_space_group_symop_operation_xyz
1 x,y,z
2 1/2-x,-y,1/2+z
3 1/2+x,1/2-y,-z
4 -x,1/2+y,1/2-z

loop_
_atom_site_label
_atom_site_type_symbol
_atom_site_adp_type
_atom_site_fract_x
_atom_site_fract_y
_atom_site_fract_z
_atom_site_occupancy
_atom_site_U_iso_or_equiv
_atom_site_calc_flag
_atom_site_refinement_flags_posn
_atom_site_refinement_flags_adp
_atom_site_refinement_flags_occupancy
_atom_site_disorder_assembly
_atom_site_disorder_group
Ti1 Ti Uiso 0.85520 0.67570 0.89370 1.000 0.0076 . . . . . .
Ti2 Ti Uiso 0.62280 0.94060 0.62300 1.000 0.0076 . . . . . .
Ti3 Ti Uiso 0.39270 0.20550 0.34970 1.000 0.0076 . . . . . .
Ti4 Ti Uiso 0.36400 0.67080 0.40330 1.000 0.0076 . . . . . .
Ti5 Ti Uiso 0.11520 0.94660 0.14680 1.000 0.0076 . . . . . .
P1 P Uiso 0.00360 0.99980 0.76220 1.000 0.0051 . . . . . .
P2 P Uiso 0.49130 0.75280 0.75960 1.000 0.0051 . . . . . .
P3 P Uiso 0.75620 0.12180 0.48200 1.000 0.0051 . . . . . .
P4 P Uiso 0.75470 0.37280 0.00140 1.000 0.0051 . . . . . .
O1 O Uiso 0.81340 0.55500 0.40480 1.000 0.0152 . . . . . .
O2 O Uiso 0.44230 0.55960 0.35990 1.000 0.0152 . . . . . .
O3 O Uiso 0.31710 0.18550 0.13820 1.000 0.0152 . . . . . .
O4 O Uiso 0.82370 0.05940 0.36130 1.000 0.0152 . . . . . .
O5 O Uiso 0.43120 0.44230 0.11460 1.000 0.0152 . . . . . .
O6 O Uiso 0.56440 0.81840 0.65580 1.000 0.0152 . . . . . .
O7 O Uiso 0.68540 0.05960 0.59780 1.000 0.0152 . . . . . .
O8 O Uiso 0.01170 0.25620 0.73370 1.000 0.0152 . . . . . .
O9 O Uiso 0.00080 0.49850 0.29240 1.000 0.0152 . . . . . .
O10 O Uiso 0.25310 0.37960 0.96620 1.000 0.0152 . . . . . .
O11 O Uiso 0.83120 0.42490 0.12570 1.000 0.0152 . . . . . .
O12 O Uiso 0.07940 0.19550 0.38100 1.000 0.0152 . . . . . .
O13 O Uiso 0.82760 0.18160 0.59620 1.000 0.0152 . . . . . .
O14 O Uiso 0.92400 0.56370 0.83810 1.000 0.0152 . . . . . .
O15 O Uiso 0.31350 0.68810 0.13680 1.000 0.0152 . . . . . .
O16 O Uiso 0.06490 0.30370 0.12390 1.000 0.0152 . . . . . .
O17 O Uiso 0.26510 0.13790 0.53480 1.000 0.0152 . . . . . .
O18 O Uiso 0.81160 0.69210 0.61810 1.000 0.0152 . . . . . .
O19 O Uiso 0.05420 0.81180 0.12180 1.000 0.0152 . . . . . .
O20 O Uiso 0.57270 0.56580 0.11910 1.000 0.0152 . . . . . .

loop_
_atom_type_symbol
_atom_type_description
_atom_type_scat_dispersion_real
_atom_type_scat_dispersion_imag
_atom_type_scat_source
O O 0.0106 0.0060 'International Tables Vol C Tables 4.2.6.8 and 6.1.1.4'
P P 0.1023 0.0942 'International Tables Vol C Tables 4.2.6.8 and 6.1.1.4'
Ti Ti 0.2776 0.4457 'International Tables Vol C Tables 4.2.6.8 and 6.1.1.4'

loop_
_geom_angle_atom_site_label_1
_geom_angle_atom_site_label_2
_geom_angle_atom_site_label_3
_geom_angle
_geom_angle_site_symmetry_1
_geom_angle_site_symmetry_2
_geom_angle_site_symmetry_3
_geom_angle_publ_flag
O14 Ti1 O18 90.34 . . . yes
O14 Ti1 O15 156.77 . . 3_566 yes
O8 Ti1 O14 89.81 4_656 . . yes
O12 Ti1 O14 96.74 4_656 . . yes
O14 Ti1 O17 102.36 . . 4_656 yes
O15 Ti1 O18 73.72 3_566 . . yes
O8 Ti1 O18 74.82 4_656 . . yes
O12 Ti1 O18 161.23 4_656 . . yes
O17 Ti1 O18 95.67 4_656 . . yes
O8 Ti1 O15 70.01 4_656 . 3_566 yes
O12 Ti1 O15 93.92 4_656 . 3_566 yes
O15 Ti1 O17 96.06 3_566 . 4_656 yes
O8 Ti1 O12 87.80 4_656 . 4_656 yes
O8 Ti1 O17 164.72 4_656 . 4_656 yes
O12 Ti1 O17 99.73 4_656 . 4_656 yes
O6 Ti2 O7 177.41 . . 1_565 yes
O4 Ti2 O6 91.22 2_665 . . yes
O6 Ti2 O9 93.59 . . 3_566 yes
O5 Ti2 O6 89.36 4_655 . . yes
O6 Ti2 O10 86.87 . . 4_656 yes
O4 Ti2 O7 86.59 2_665 . 1_565 yes
O7 Ti2 O9 87.77 1_565 . 3_566 yes
O5 Ti2 O7 92.84 4_655 . 1_565 yes
O7 Ti2 O10 91.79 1_565 . 4_656 yes
O4 Ti2 O9 89.22 2_665 . 3_566 yes
O4 Ti2 O5 179.22 2_665 . 4_655 yes
O4 Ti2 O10 91.43 2_665 . 4_656 yes
O5 Ti2 O9 90.23 4_655 . 3_566 yes
O9 Ti2 O10 179.20 3_566 . 4_656 yes
O5 Ti2 O10 89.12 4_655 . 4_656 yes
O3 Ti3 O17 94.04 . . . yes
O3 Ti3 O19 159.75 . . 2_565 yes
O3 Ti3 O13 94.89 . . 3_456 yes
O3 Ti3 O8 101.63 . . 3_556 yes
O3 Ti3 O20 93.13 . . 4_645 yes
O17 Ti3 O19 67.59 . . 2_565 yes
O13 Ti3 O17 85.75 3_456 . . yes
O8 Ti3 O17 162.26 3_556 . . yes
O17 Ti3 O20 71.30 . . 4_645 yes
O13 Ti3 O19 92.22 3_456 . 2_565 yes
O8 Ti3 O19 95.56 3_556 . 2_565 yes
O19 Ti3 O20 73.43 2_565 . 4_645 yes
O8 Ti3 O13 100.96 3_556 . 3_456 yes
O13 Ti3 O20 156.16 3_456 . 4_645 yes
O8 Ti3 O20 99.33 3_556 . 4_645 yes
O2 Ti4 O15 95.79 . . . yes
O2 Ti4 O8 85.94 . . 2_564 yes
O2 Ti4 O10 98.40 . . 2_564 yes
O2 Ti4 O16 93.28 . . 2_565 yes
O2 Ti4 O18 160.71 . . 3_466 yes
O8 Ti4 O15 68.77 2_564 . . yes
O10 Ti4 O15 92.25 2_564 . . yes
O15 Ti4 O16 159.04 . . 2_565 yes
O15 Ti4 O18 73.60 . . 3_466 yes
O8 Ti4 O10 160.92 2_564 . 2_564 yes
O8 Ti4 O16 93.14 2_564 . 2_565 yes
O8 Ti4 O18 75.26 2_564 . 3_466 yes
O10 Ti4 O16 105.08 2_564 . 2_565 yes
O10 Ti4 O18 98.07 2_564 . 3_466 yes
O16 Ti4 O18 92.05 2_565 . 3_466 yes
O17 Ti5 O19 72.69 2_564 . . yes
O19 Ti5 O20 74.75 . . 3_465 yes
O9 Ti5 O19 96.06 4_555 . . yes
O1 Ti5 O19 161.00 4_655 . . yes
O11 Ti5 O19 93.55 4_655 . . yes
O17 Ti5 O20 76.33 2_564 . 3_465 yes
O9 Ti5 O17 166.42 4_555 . 2_564 yes
O1 Ti5 O17 92.73 4_655 . 2_564 yes
O11 Ti5 O17 89.72 4_655 . 2_564 yes
O9 Ti5 O20 93.60 4_555 . 3_465 yes
O1 Ti5 O20 90.24 4_655 . 3_465 yes
O11 Ti5 O20 163.86 4_655 . 3_465 yes
O1 Ti5 O9 96.45 4_655 . 4_555 yes
O9 Ti5 O11 98.74 4_555 . 4_655 yes
O1 Ti5 O11 98.61 4_655 . 4_655 yes
O2 P1 O5 111.13 3_466 . 3_466 yes
O2 P1 O20 107.24 3_466 . 3_466 yes
O2 P1 O14 112.17 3_466 . 4_656 yes
O5 P1 O20 109.22 3_466 . 3_466 yes
O5 P1 O14 109.36 3_466 . 4_656 yes
O14 P1 O20 107.61 4_656 . 3_466 yes
O6 P2 O12 111.59 . . 2_565 yes
O6 P2 O16 106.89 . . 2_565 yes
O6 P2 O19 110.38 . . 3_566 yes
O12 P2 O16 113.36 2_565 . 2_565 yes
O12 P2 O19 106.18 2_565 . 3_566 yes
O16 P2 O19 108.43 2_565 . 3_566 yes
O4 P3 O7 108.45 . . . yes
O4 P3 O13 108.81 . . . yes
O4 P3 O15 110.16 . . 4_645 yes
O7 P3 O13 111.84 . . . yes
O7 P3 O15 109.56 . . 4_645 yes
O13 P3 O15 108.02 . . 4_645 yes
O1 P4 O11 108.07 2_664 . . yes
O11 P4 O18 107.98 . . 2_664 yes
O3 P4 O11 109.78 3_555 . . yes
O1 P4 O18 111.44 2_664 . 2_664 yes
O1 P4 O3 110.15 2_664 . 3_555 yes
O3 P4 O18 109.38 3_555 . 2_664 yes
Ti5 O1 P4 161.70 4_645 . 2_665 yes
Ti4 O2 P1 150.13 . . 3_566 yes
Ti3 O3 P4 155.55 . . 3_455 yes
Ti2 O4 P3 138.37 2_664 . . yes
Ti2 O5 P1 140.93 4_645 . 3_566 yes
Ti2 O6 P2 149.38 . . . yes
Ti2 O7 P3 145.95 1_545 . . yes
Ti3 O8 Ti4 131.38 3_456 . 2_565 yes
Ti1 O8 Ti4 86.83 4_646 . 2_565 yes
Ti1 O8 Ti3 132.23 4_646 . 3_456 yes
Ti2 O9 Ti5 145.30 3_466 . 4_545 yes
Ti2 O10 Ti4 144.07 4_646 . 2_565 yes
Ti5 O11 P4 149.89 4_645 . . yes
Ti1 O12 P2 152.33 4_646 . 2_564 yes
Ti3 O13 P3 151.97 3_556 . . yes
Ti1 O14 P1 157.05 . . 4_646 yes
Ti1 O15 Ti4 97.96 3_466 . . yes
Ti4 O15 P3 129.09 . . 4_655 yes
Ti1 O15 P3 131.77 3_466 . 4_655 yes
Ti4 O16 P2 156.99 2_564 . 2_564 yes
Ti3 O17 Ti5 88.15 . . 2_565 yes
Ti1 O17 Ti3 132.29 4_646 . . yes
Ti1 O17 Ti5 134.87 4_646 . 2_565 yes
Ti1 O18 P4 128.32 . . 2_665 yes
Ti1 O18 Ti4 95.39 . . 3_566 yes
Ti4 O18 P4 135.29 3_566 . 2_665 yes
Ti3 O19 Ti5 94.21 2_564 . . yes
Ti5 O19 P2 135.57 . . 3_466 yes
Ti3 O19 P2 130.17 2_564 . 3_466 yes
Ti5 O20 P1 129.63 3_565 . 3_566 yes
Ti3 O20 Ti5 97.79 4_655 . 3_565 yes
Ti3 O20 P1 130.02 4_655 . 3_566 yes

loop_
_geom_bond_atom_site_label_1
_geom_bond_atom_site_label_2
_geom_bond_distance
_geom_bond_site_symmetry_1
_geom_bond_site_symmetry_2
_geom_bond_publ_flag
Ti1 O14 1.8889 . . yes
Ti1 O18 2.1426 . . yes
Ti1 O15 2.0520 . 3_566 yes
Ti1 O8 2.2723 . 4_656 yes
Ti1 O12 1.8989 . 4_656 yes
Ti1 O17 1.7199 . 4_656 yes
Ti2 O6 1.9333 . . yes
Ti2 O7 1.9067 . 1_565 yes
Ti2 O4 1.9044 . 2_665 yes
Ti2 O9 1.9014 . 3_566 yes
Ti2 O5 1.9020 . 4_655 yes
Ti2 O10 1.9358 . 4_656 yes
Ti3 O3 1.8731 . . yes
Ti3 O17 2.3519 . . yes
Ti3 O19 2.1544 . 2_565 yes
Ti3 O13 1.8761 . 3_456 yes
Ti3 O8 1.7371 . 3_556 yes
Ti3 O20 2.0798 . 4_645 yes
Ti4 O2 1.9217 . . yes
Ti4 O15 2.1046 . . yes
Ti4 O8 2.2908 . 2_564 yes
Ti4 O10 1.7324 . 2_564 yes
Ti4 O16 1.9160 . 2_565 yes
Ti4 O18 2.0978 . 3_466 yes
Ti5 O19 2.1071 . . yes
Ti5 O17 2.1308 . 2_564 yes
Ti5 O20 2.0638 . 3_465 yes
Ti5 O9 1.7253 . 4_555 yes
Ti5 O1 1.8543 . 4_655 yes
Ti5 O11 1.8566 . 4_655 yes
P1 O2 1.4773 . 3_466 yes
P1 O5 1.5505 . 3_466 yes
P1 O20 1.5702 . 3_466 yes
P1 O14 1.5074 . 4_656 yes
P2 O6 1.5410 . . yes
P2 O12 1.4825 . 2_565 yes
P2 O16 1.4862 . 2_565 yes
P2 O19 1.5175 . 3_566 yes
P3 O4 1.5397 . . yes
P3 O7 1.5415 . . yes
P3 O13 1.5194 . . yes
P3 O15 1.5811 . 4_645 yes
P4 O11 1.5448 . . yes
P4 O1 1.5390 . 2_664 yes
P4 O18 1.5356 . 2_664 yes
P4 O3 1.5596 . 3_555 yes

loop_
_geom_torsion_atom_site_label_1
_geom_torsion_atom_site_label_2
_geom_torsion_atom_site_label_3
_geom_torsion_atom_site_label_4
_geom_torsion
_geom_torsion_site_symmetry_1
_geom_torsion_site_symmetry_2
_geom_torsion_site_symmetry_3
_geom_torsion_site_symmetry_4
_geom_torsion_publ_flag
O18 Ti1 O14 P1 49.53 . . . 4_646 no
O15 Ti1 O14 P1 3.69 3_566 . . 4_646 no
O8 Ti1 O14 P1 -25.29 4_656 . . 4_646 no
O12 Ti1 O14 P1 -113.05 4_656 . . 4_646 no
O17 Ti1 O14 P1 145.40 4_656 . . 4_646 no
O14 Ti1 O18 P4 59.92 . . . 2_665 no
O14 Ti1 O18 Ti4 -130.19 . . . 3_566 no
O15 Ti1 O18 P4 -137.22 3_566 . . 2_665 no
O15 Ti1 O18 Ti4 32.67 3_566 . . 3_566 no
O8 Ti1 O18 P4 149.63 4_656 . . 2_665 no
O8 Ti1 O18 Ti4 -40.49 4_656 . . 3_566 no
O17 Ti1 O18 P4 -42.54 4_656 . . 2_665 no
O17 Ti1 O18 Ti4 127.35 4_656 . . 3_566 no
O14 Ti1 O15 P3 -176.25 . . 3_566 2_665 no
O14 Ti1 O15 Ti4 15.61 . . 3_566 3_566 no
O18 Ti1 O15 P3 135.39 . . 3_566 2_665 no
O18 Ti1 O15 Ti4 -32.74 . . 3_566 3_566 no
O14 Ti1 O8 Ti3 -85.68 . . 4_656 2_665 no
O14 Ti1 O8 Ti4 126.76 . . 4_656 3_566 no
O18 Ti1 O8 Ti3 -176.08 . . 4_656 2_665 no
O18 Ti1 O8 Ti4 36.36 . . 4_656 3_566 no
O14 Ti1 O17 Ti5 -55.49 . . 4_656 3_566 no
O14 Ti1 O17 Ti3 156.96 . . 4_656 4_656 no
O18 Ti1 O17 Ti5 36.10 . . 4_656 3_566 no
O18 Ti1 O17 Ti3 -111.45 . . 4_656 4_656 no
O4 Ti2 O6 P2 58.23 2_665 . . . no
O9 Ti2 O6 P2 -31.07 3_566 . . . no
O5 Ti2 O6 P2 -121.26 4_655 . . . no
O10 Ti2 O6 P2 149.59 4_656 . . . no
O6 Ti2 O4 P3 52.17 . . 2_665 2_665 no
O6 Ti2 O10 Ti4 -86.20 . . 4_656 3_566 no
O17 Ti3 O3 P4 -52.17 . . . 3_455 no
O19 Ti3 O3 P4 -28.09 2_565 . . 3_455 no
O13 Ti3 O3 P4 -138.25 3_456 . . 3_455 no
O8 Ti3 O3 P4 119.49 3_556 . . 3_455 no
O20 Ti3 O3 P4 19.29 4_645 . . 3_455 no
O3 Ti3 O17 Ti5 128.16 . . . 2_565 no
O3 Ti3 O17 Ti1 -74.20 . . . 4_646 no
O19 Ti3 O17 Ti5 -43.05 2_565 . . 2_565 no
O19 Ti3 O17 Ti1 114.58 2_565 . . 4_646 no
O13 Ti3 O17 Ti5 -137.22 3_456 . . 2_565 no
O13 Ti3 O17 Ti1 20.41 3_456 . . 4_646 no
O20 Ti3 O17 Ti5 36.22 4_645 . . 2_565 no
O20 Ti3 O17 Ti1 -166.14 4_645 . . 4_646 no
O3 Ti3 O19 Ti5 17.65 . . 2_565 2_565 no
O3 Ti3 O19 P2 -164.58 . . 2_565 4_646 no
O17 Ti3 O19 Ti5 43.78 . . 2_565 2_565 no
O17 Ti3 O19 P2 -138.45 . . 2_565 4_646 no
O3 Ti3 O13 P3 111.67 . . 3_456 3_456 no
O17 Ti3 O13 P3 17.97 . . 3_456 3_456 no
O3 Ti3 O8 Ti1 160.46 . . 3_556 2_664 no
O3 Ti3 O8 Ti4 -65.09 . . 3_556 4_645 no
O3 Ti3 O20 P1 65.98 . . 4_645 2_564 no
O3 Ti3 O20 Ti5 -131.19 . . 4_645 2_565 no
O17 Ti3 O20 P1 159.19 . . 4_645 2_564 no
O17 Ti3 O20 Ti5 -37.98 . . 4_645 2_565 no
O15 Ti4 O2 P1 28.19 . . . 3_566 no
O8 Ti4 O2 P1 -39.97 2_564 . . 3_566 no
O10 Ti4 O2 P1 121.33 2_564 . . 3_566 no
O16 Ti4 O2 P1 -132.89 2_565 . . 3_566 no
O2 Ti4 O15 Ti1 -130.01 . . . 3_466 no
O2 Ti4 O15 P3 61.39 . . . 4_655 no
O8 Ti4 O15 Ti1 -46.65 2_564 . . 3_466 no
O8 Ti4 O15 P3 144.75 2_564 . . 4_655 no
O10 Ti4 O15 Ti1 131.31 2_564 . . 3_466 no
O10 Ti4 O15 P3 -37.29 2_564 . . 4_655 no
O16 Ti4 O15 Ti1 -14.85 2_565 . . 3_466 no
O16 Ti4 O15 P3 176.55 2_565 . . 4_655 no
O18 Ti4 O15 Ti1 33.55 3_466 . . 3_466 no
O18 Ti4 O15 P3 -135.05 3_466 . . 4_655 no
O2 Ti4 O8 Ti1 138.46 . . 2_564 3_466 no
O2 Ti4 O8 Ti3 -9.58 . . 2_564 4_655 no
O15 Ti4 O8 Ti1 40.64 . . 2_564 3_466 no
O15 Ti4 O8 Ti3 -107.39 . . 2_564 4_655 no
O2 Ti4 O10 Ti2 -77.24 . . 2_564 3_466 no
O15 Ti4 O10 Ti2 18.94 . . 2_564 3_466 no
O2 Ti4 O16 P2 133.46 . . 2_565 . no
O15 Ti4 O16 P2 17.88 . . 2_565 . no
O8 Ti4 O16 P2 47.36 2_564 . 2_565 . no
O10 Ti4 O16 P2 -126.92 2_564 . 2_565 . no
O18 Ti4 O16 P2 -27.99 3_466 . 2_565 . no
O15 Ti4 O18 Ti1 -31.77 . . 3_466 3_466 no
O15 Ti4 O18 P4 136.93 . . 3_466 4_655 no
O17 Ti5 O19 Ti3 -47.69 2_564 . . 2_564 no
O17 Ti5 O19 P2 134.75 2_564 . . 3_466 no
O20 Ti5 O19 Ti3 32.43 3_465 . . 2_564 no
O20 Ti5 O19 P2 -145.14 3_465 . . 3_466 no
O9 Ti5 O19 Ti3 124.53 4_555 . . 2_564 no
O9 Ti5 O19 P2 -53.04 4_555 . . 3_466 no
O11 Ti5 O19 Ti3 -136.28 4_655 . . 2_564 no
O11 Ti5 O19 P2 46.15 4_655 . . 3_466 no
O19 Ti5 O17 Ti3 42.52 . . 2_564 2_564 no
O19 Ti5 O17 Ti1 -114.08 . . 2_564 3_466 no
O19 Ti5 O20 Ti3 -34.00 . . 3_465 2_564 no
O19 Ti5 O11 P4 64.48 . . 4_655 4_655 no
O12 P2 O6 Ti2 11.99 2_565 . . . no
O16 P2 O6 Ti2 136.44 2_565 . . . no
O19 P2 O6 Ti2 -105.84 3_566 . . . no
O6 P2 O16 Ti4 -38.86 . . 2_565 . no
O12 P2 O16 Ti4 84.50 2_565 . 2_565 . no
O19 P2 O16 Ti4 -157.86 3_566 . 2_565 . no
O6 P2 O19 Ti5 -94.38 . . 3_566 3_566 no
O6 P2 O19 Ti3 88.80 . . 3_566 4_656 no
O7 P3 O4 Ti2 142.19 . . . 2_664 no
O13 P3 O4 Ti2 -95.95 . . . 2_664 no
O15 P3 O4 Ti2 22.30 4_645 . . 2_664 no
O4 P3 O7 Ti2 -20.80 . . . 1_545 no
O13 P3 O7 Ti2 -140.80 . . . 1_545 no
O15 P3 O7 Ti2 99.46 4_645 . . 1_545 no
O4 P3 O13 Ti3 103.07 . . . 3_556 no
O7 P3 O13 Ti3 -137.15 . . . 3_556 no
O15 P3 O13 Ti3 -16.52 4_645 . . 3_556 no
O4 P3 O15 Ti1 -140.87 . . 4_645 2_664 no
O4 P3 O15 Ti4 23.92 . . 4_645 4_645 no
O7 P3 O15 Ti1 99.91 . . 4_645 2_664 no
O7 P3 O15 Ti4 -95.30 . . 4_645 4_645 no
O13 P3 O15 Ti1 -22.14 . . 4_645 2_664 no
O13 P3 O15 Ti4 142.64 . . 4_645 4_645 no
O1 P4 O11 Ti5 122.25 2_664 . . 4_645 no
O18 P4 O11 Ti5 1.58 2_664 . . 4_645 no
O3 P4 O11 Ti5 -117.59 3_555 . . 4_645 no
O11 P4 O18 Ti1 28.59 . . 2_664 2_664 no
O11 P4 O18 Ti4 -137.02 . . 2_664 4_645 no
O11 P4 O3 Ti3 -81.75 . . 3_555 3_555 no
